data_2101597
loop_
_publ_author_name
'Abrahams, S. C.'

_publ_section_title
;
 New ferroelectric inorganic materials predicted in point group
 4<i>mm</i>
;
_journal_issue 5
_journal_name_full 'Acta Crystallographica Section B'
_journal_page_first 790
_journal_page_last 805
_journal_paper_doi 10.1107/S0108768196004594
_journal_volume 52
_journal_year 1996
_chemical_formula_sum 'Ag S2 Yb'
_symmetry_cell_setting tetragonal
_symmetry_space_group_name_Hall 'I 41b -2'
_symmetry_space_group_name_H-M 'I 41 m d'
_cell_angle_alpha 90.0
_cell_angle_beta 90.0
_cell_angle_gamma 90.0
_cell_length_a 5.356
_cell_length_b 5.356
_cell_length_c 11.803
_cell_volume 338.590
_diffrn_radiation_type MoK\a
_diffrn_radiation_wavelength 0.71069
_cod_data_source_file an0527.cif
_cod_data_source_block AN0527w
_cod_original_formula_sum 'Ag1 S2 Yb1'
_cod_database_code 2101597

loop_
_atom_site_label
_atom_site_fract_x
_atom_site_fract_y
_atom_site_fract_z
Ag .0 .0 .02
Yb .0 .0 .52
S1 .0 .0 .21
S2 .0 .0 .75
